data_7004678
loop_
_publ_author_name
'Marchetti, Fabio'
'Pampaloni, Guido'
'Zacchini, Stefano'

_publ_section_title
;
 Unusual room temperature activation of 1,2-dialkoxyalkanes by niobium
 and tantalum pentachlorides
;
_journal_issue 48
_journal_name_full 'Dalton Transactions'
_journal_page_first 7026
_journal_page_last 7035
_journal_paper_doi 10.1039/b810210d
_journal_year 2008
_chemical_formula_sum 'C6 H15 Cl6 Nb O3'
_chemical_formula_weight 440.79
_chemical_name_systematic
;
?
;
_space_group_IT_number 15
_symmetry_cell_setting monoclinic
_symmetry_space_group_name_Hall '-C 2yc'
_symmetry_space_group_name_H-M 'C 1 2/c 1'
_atom_sites_solution_hydrogens geom
_atom_sites_solution_primary direct
_atom_sites_solution_secondary difmap
_audit_creation_method SHELXL-97
_cell_angle_alpha 90.00
_cell_angle_beta 124.665(2)
_cell_angle_gamma 90.00
_cell_formula_units_Z 12
_cell_length_a 21.528(3)
_cell_length_b 15.3879(19)
_cell_length_c 17.492(2)
_cell_measurement_reflns_used 4608
_cell_measurement_temperature 100(2)
_cell_measurement_theta_max 28.307
_cell_measurement_theta_min 2.633
_cell_volume 4766.0(10)
_computing_structure_refinement 'SHELXL-97 (Sheldrick, 1997)'
_computing_structure_solution 'SHELXS-97 (Sheldrick, 1990)'
_diffrn_ambient_temperature 100(2)
_diffrn_measured_fraction_theta_full 0.964
_diffrn_measured_fraction_theta_max 0.964
_diffrn_measurement_device_type 'CCD area detector'
_diffrn_measurement_method 'phi and omega scans'
_diffrn_radiation_monochromator graphite
_diffrn_radiation_source 'fine-focus sealed tube'
_diffrn_radiation_type MoK\a
_diffrn_radiation_wavelength 0.71073
_diffrn_reflns_av_R_equivalents 0.0276
_diffrn_reflns_av_sigmaI/netI 0.0338
_diffrn_reflns_limit_h_max 25
_diffrn_reflns_limit_h_min -25
_diffrn_reflns_limit_k_max 18
_diffrn_reflns_limit_k_min -14
_diffrn_reflns_limit_l_max 20
_diffrn_reflns_limit_l_min -20
_diffrn_reflns_number 11126
_diffrn_reflns_theta_full 25.03
_diffrn_reflns_theta_max 25.03
_diffrn_reflns_theta_min 1.75
_exptl_absorpt_coefficient_mu 1.756
_exptl_absorpt_correction_T_max 0.7786
_exptl_absorpt_correction_T_min 0.6987
_exptl_absorpt_correction_type empirical
_exptl_crystal_colour pale-yellow
_exptl_crystal_density_diffrn 1.843
_exptl_crystal_density_method 'not measured'
_exptl_crystal_description prism
_exptl_crystal_F_000 2616
_exptl_crystal_size_max 0.22
_exptl_crystal_size_mid 0.19
_exptl_crystal_size_min 0.15
_refine_diff_density_max 0.403
_refine_diff_density_min -0.400
_refine_diff_density_rms 0.074
_refine_ls_extinction_method none
_refine_ls_goodness_of_fit_ref 1.022
_refine_ls_hydrogen_treatment mixed
_refine_ls_matrix_type full
_refine_ls_number_parameters 228
_refine_ls_number_reflns 4066
_refine_ls_number_restraints 2
_refine_ls_restrained_S_all 1.022
_refine_ls_R_factor_all 0.0335
_refine_ls_R_factor_gt 0.0249
_refine_ls_shift/su_max 0.001
_refine_ls_shift/su_mean 0.000
_refine_ls_structure_factor_coef Fsqd
_refine_ls_weighting_details 'calc w=1/[\s^2^(Fo^2^)+(0.0136P)^2^+6.8882P] where P=(Fo^2^+2Fc^2^)/3'
_refine_ls_weighting_scheme calc
_refine_ls_wR_factor_gt 0.0474
_refine_ls_wR_factor_ref 0.0506
_reflns_number_gt 3464
_reflns_number_total 4066
_reflns_threshold_expression >2sigma(I)
_cod_data_source_file b810210d.txt
_cod_data_source_block c2c
_cod_original_cell_volume 4766.1(10)
_cod_original_sg_symbol_H-M C2/c
_cod_database_code 7004678

loop_
_symmetry_equiv_pos_as_xyz
'x, y, z'
'-x, y, -z+1/2'
'x+1/2, y+1/2, z'
'-x+1/2, y+1/2, -z+1/2'
'-x, -y, -z'
'x, -y, z-1/2'
'-x+1/2, -y+1/2, -z'
'x+1/2, -y+1/2, z-1/2'

loop_
_atom_site_label
_atom_site_type_symbol
_atom_site_fract_x
_atom_site_fract_y
_atom_site_fract_z
_atom_site_U_iso_or_equiv
_atom_site_adp_type
_atom_site_occupancy
_atom_site_symmetry_multiplicity
_atom_site_calc_flag
_atom_site_refinement_flags
_atom_site_disorder_assembly
_atom_site_disorder_group
Nb1 Nb 0.181831(14) 0.536602(17) 0.013742(18) 0.01666(7) Uani 1 1 d . . .
Cl1 Cl 0.27879(4) 0.54138(5) 0.17261(5) 0.02633(18) Uani 1 1 d . . .
Cl2 Cl 0.26212(4) 0.59446(5) -0.02248(5) 0.02767(18) Uani 1 1 d . . .
Cl3 Cl 0.21965(4) 0.39303(5) 0.00787(6) 0.03057(19) Uani 1 1 d . . .
Cl4 Cl 0.08506(4) 0.52462(5) -0.14509(5) 0.02893(19) Uani 1 1 d . . .
Cl5 Cl 0.09949(4) 0.47960(5) 0.04928(6) 0.03162(19) Uani 1 1 d . . .
Cl6 Cl 0.14244(4) 0.67641(5) 0.01949(5) 0.02512(17) Uani 1 1 d . . .
Nb2 Nb 0.5000 0.5000 1.0000 0.01531(9) Uani 1 2 d S . .
Cl7 Cl 0.47644(4) 0.64099(5) 1.02901(5) 0.02505(17) Uani 1 1 d . . .
Cl8 Cl 0.53360(4) 0.45582(5) 1.14780(5) 0.02266(17) Uani 1 1 d . . .
Cl9 Cl 0.37386(4) 0.46243(5) 0.93605(5) 0.02708(18) Uani 1 1 d . . .
C1 C 0.21114(17) 0.84182(19) 0.2094(2) 0.0289(8) Uani 1 1 d . . .
H1A H 0.1565 0.8327 0.1755 0.043 Uiso 1 1 calc R . .
H1B H 0.2226 0.8689 0.1681 0.043 Uiso 1 1 calc R . .
H1C H 0.2282 0.8799 0.2628 0.043 Uiso 1 1 calc R . .
O1 O 0.24958(11) 0.75909(13) 0.24169(14) 0.0228(5) Uani 1 1 d . . .
C2 C 0.24125(16) 0.7128(2) 0.3081(2) 0.0252(7) Uani 1 1 d . . .
H2A H 0.2366 0.7554 0.3469 0.030 Uiso 1 1 calc R . .
H2B H 0.2870 0.6775 0.3496 0.030 Uiso 1 1 calc R . .
C3 C 0.17344(16) 0.6550(2) 0.2602(2) 0.0259(7) Uani 1 1 d . . .
H3A H 0.1741 0.6177 0.2145 0.031 Uiso 1 1 calc R . .
H3B H 0.1741 0.6168 0.3063 0.031 Uiso 1 1 calc R . .
O2 O 0.10703(11) 0.70696(13) 0.21414(14) 0.0231(5) Uani 1 1 d . . .
C4 C 0.04092(17) 0.6566(2) 0.1551(2) 0.0291(8) Uani 1 1 d . . .
H4A H 0.0342 0.6142 0.1925 0.035 Uiso 1 1 calc R . .
H4B H 0.0456 0.6240 0.1098 0.035 Uiso 1 1 calc R . .
C5 C -0.02551(17) 0.7160(2) 0.1050(2) 0.0270(7) Uani 1 1 d . . .
H5A H -0.0141 0.7653 0.0785 0.032 Uiso 1 1 calc R . .
H5B H -0.0695 0.6843 0.0532 0.032 Uiso 1 1 calc R . .
O3 O -0.04374(12) 0.74871(15) 0.16743(14) 0.0306(5) Uani 1 1 d D . .
H3 H -0.010(4) 0.752(3) 0.2251(13) 0.037 Uiso 0.50 1 d PD A -1
C6 C -0.10592(16) 0.8095(2) 0.1267(2) 0.0265(7) Uani 1 1 d . . .
H6A H -0.0967 0.8569 0.0969 0.040 Uiso 1 1 calc R . .
H6B H -0.1104 0.8333 0.1754 0.040 Uiso 1 1 calc R . .
H6C H -0.1529 0.7796 0.0801 0.040 Uiso 1 1 calc R . .
O4 O 0.5000 0.72197(17) 0.2500 0.0206(6) Uani 1 2 d S . .
C7 C 0.43309(15) 0.67124(18) 0.2090(2) 0.0189(6) Uani 1 1 d . . .
H7A H 0.4390 0.6264 0.2533 0.023 Uiso 1 1 calc R . .
H7B H 0.4226 0.6417 0.1525 0.023 Uiso 1 1 calc R . .
C8 C 0.36953(15) 0.73152(19) 0.18446(19) 0.0198(7) Uani 1 1 d . . .
H8A H 0.3735 0.7852 0.1562 0.024 Uiso 1 1 calc R . .
H8B H 0.3207 0.7033 0.1383 0.024 Uiso 1 1 calc R . .
O5 O 0.37217(11) 0.75362(13) 0.26743(14) 0.0212(5) Uani 1 1 d D . .
H5 H 0.3295(9) 0.7552(19) 0.260(2) 0.025 Uiso 1 1 d D . .
C9 C 0.42160(18) 0.8248(2) 0.3237(2) 0.0325(8) Uani 1 1 d . . .
H9A H 0.4737 0.8107 0.3459 0.049 Uiso 1 1 calc R . .
H9B H 0.4187 0.8338 0.3771 0.049 Uiso 1 1 calc R . .
H9C H 0.4058 0.8779 0.2862 0.049 Uiso 1 1 calc R . .

loop_
_atom_site_aniso_label
_atom_site_aniso_U_11
_atom_site_aniso_U_22
_atom_site_aniso_U_33
_atom_site_aniso_U_23
_atom_site_aniso_U_13
_atom_site_aniso_U_12
Nb1 0.01447(14) 0.01695(15) 0.01532(14) 0.00128(12) 0.00655(12) 0.00102(11)
Cl1 0.0231(4) 0.0280(4) 0.0167(4) 0.0039(3) 0.0047(3) -0.0021(3)
Cl2 0.0250(4) 0.0354(5) 0.0277(4) -0.0003(4) 0.0180(4) -0.0026(3)
Cl3 0.0260(4) 0.0213(4) 0.0347(5) -0.0001(4) 0.0115(4) 0.0064(3)
Cl4 0.0236(4) 0.0302(5) 0.0172(4) -0.0008(3) 0.0022(3) -0.0004(3)
Cl5 0.0331(4) 0.0322(5) 0.0377(5) -0.0062(4) 0.0250(4) -0.0115(4)
Cl6 0.0257(4) 0.0211(4) 0.0251(4) -0.0007(3) 0.0124(4) 0.0045(3)
Nb2 0.01538(19) 0.0141(2) 0.0151(2) -0.00099(16) 0.00789(17) -0.00001(15)
Cl7 0.0350(4) 0.0174(4) 0.0256(4) 0.0000(3) 0.0189(4) 0.0048(3)
Cl8 0.0269(4) 0.0225(4) 0.0177(4) 0.0006(3) 0.0122(3) -0.0004(3)
Cl9 0.0170(4) 0.0313(5) 0.0288(4) -0.0012(4) 0.0106(4) -0.0038(3)
C1 0.0266(17) 0.0241(18) 0.036(2) 0.0046(15) 0.0178(16) 0.0067(14)
O1 0.0221(11) 0.0243(12) 0.0273(12) 0.0045(10) 0.0173(10) 0.0064(9)
C2 0.0223(16) 0.0341(19) 0.0200(17) 0.0088(15) 0.0126(15) 0.0099(14)
C3 0.0282(18) 0.0252(18) 0.0326(19) 0.0071(15) 0.0222(16) 0.0057(14)
O2 0.0174(11) 0.0254(12) 0.0266(12) -0.0028(10) 0.0126(10) 0.0015(9)
C4 0.0266(18) 0.0281(19) 0.037(2) -0.0099(16) 0.0206(17) -0.0076(15)
C5 0.0247(17) 0.034(2) 0.0236(18) -0.0077(15) 0.0149(15) -0.0064(15)
O3 0.0237(13) 0.0479(15) 0.0216(12) 0.0093(11) 0.0139(11) 0.0156(11)
C6 0.0185(16) 0.0292(19) 0.0293(19) 0.0068(15) 0.0121(15) 0.0044(14)
O4 0.0147(14) 0.0185(16) 0.0287(17) 0.000 0.0124(14) 0.000
C7 0.0175(15) 0.0184(16) 0.0226(17) -0.0037(13) 0.0125(14) -0.0054(12)
C8 0.0173(15) 0.0251(18) 0.0166(16) 0.0015(13) 0.0094(14) 0.0000(13)
O5 0.0153(10) 0.0266(12) 0.0247(12) -0.0030(9) 0.0132(10) 0.0000(9)
C9 0.0303(19) 0.032(2) 0.032(2) -0.0107(16) 0.0163(17) -0.0034(15)

loop_
_atom_type_symbol
_atom_type_description
_atom_type_scat_dispersion_real
_atom_type_scat_dispersion_imag
_atom_type_scat_source
C C 0.0033 0.0016 'International Tables Vol C Tables 4.2.6.8 and 6.1.1.4'
H H 0.0000 0.0000 'International Tables Vol C Tables 4.2.6.8 and 6.1.1.4'
O O 0.0106 0.0060 'International Tables Vol C Tables 4.2.6.8 and 6.1.1.4'
Cl Cl 0.1484 0.1585 'International Tables Vol C Tables 4.2.6.8 and 6.1.1.4'
Nb Nb -2.0727 0.6215 'International Tables Vol C Tables 4.2.6.8 and 6.1.1.4'

loop_
_geom_angle_atom_site_label_1
_geom_angle_atom_site_label_2
_geom_angle_atom_site_label_3
_geom_angle
_geom_angle_site_symmetry_1
_geom_angle_site_symmetry_3
_geom_angle_publ_flag
Cl2 Nb1 Cl6 90.19(3) . . ?
Cl2 Nb1 Cl1 90.71(3) . . ?
Cl6 Nb1 Cl1 91.17(3) . . ?
Cl2 Nb1 Cl4 90.25(3) . . ?
Cl6 Nb1 Cl4 91.36(3) . . ?
Cl1 Nb1 Cl4 177.29(3) . . ?
Cl2 Nb1 Cl5 179.24(3) . . ?
Cl6 Nb1 Cl5 89.17(3) . . ?
Cl1 Nb1 Cl5 89.72(3) . . ?
Cl4 Nb1 Cl5 89.35(3) . . ?
Cl2 Nb1 Cl3 91.04(3) . . ?
Cl6 Nb1 Cl3 178.73(3) . . ?
Cl1 Nb1 Cl3 89.11(3) . . ?
Cl4 Nb1 Cl3 88.34(3) . . ?
Cl5 Nb1 Cl3 89.60(3) . . ?
Cl9 Nb2 Cl9 180.0 5_667 . ?
Cl9 Nb2 Cl7 90.17(3) 5_667 . ?
Cl9 Nb2 Cl7 89.83(3) . . ?
Cl9 Nb2 Cl7 89.83(3) 5_667 5_667 ?
Cl9 Nb2 Cl7 90.17(3) . 5_667 ?
Cl7 Nb2 Cl7 180.000(1) . 5_667 ?
Cl9 Nb2 Cl8 90.10(3) 5_667 5_667 ?
Cl9 Nb2 Cl8 89.90(3) . 5_667 ?
Cl7 Nb2 Cl8 90.07(3) . 5_667 ?
Cl7 Nb2 Cl8 89.93(3) 5_667 5_667 ?
Cl9 Nb2 Cl8 89.90(3) 5_667 . ?
Cl9 Nb2 Cl8 90.10(3) . . ?
Cl7 Nb2 Cl8 89.93(3) . . ?
Cl7 Nb2 Cl8 90.07(3) 5_667 . ?
Cl8 Nb2 Cl8 180.000(16) 5_667 . ?
O1 C1 H1A 109.5 . . ?
O1 C1 H1B 109.5 . . ?
H1A C1 H1B 109.5 . . ?
O1 C1 H1C 109.5 . . ?
H1A C1 H1C 109.5 . . ?
H1B C1 H1C 109.5 . . ?
C1 O1 C2 116.0(2) . . ?
O1 C2 C3 111.6(2) . . ?
O1 C2 H2A 109.3 . . ?
C3 C2 H2A 109.3 . . ?
O1 C2 H2B 109.3 . . ?
C3 C2 H2B 109.3 . . ?
H2A C2 H2B 108.0 . . ?
O2 C3 C2 109.2(2) . . ?
O2 C3 H3A 109.8 . . ?
C2 C3 H3A 109.8 . . ?
O2 C3 H3B 109.8 . . ?
C2 C3 H3B 109.8 . . ?
H3A C3 H3B 108.3 . . ?
C4 O2 C3 111.9(2) . . ?
O2 C4 C5 108.7(2) . . ?
O2 C4 H4A 109.9 . . ?
C5 C4 H4A 109.9 . . ?
O2 C4 H4B 109.9 . . ?
C5 C4 H4B 109.9 . . ?
H4A C4 H4B 108.3 . . ?
O3 C5 C4 110.6(2) . . ?
O3 C5 H5A 109.5 . . ?
C4 C5 H5A 109.5 . . ?
O3 C5 H5B 109.5 . . ?
C4 C5 H5B 109.5 . . ?
H5A C5 H5B 108.1 . . ?
C5 O3 C6 115.2(2) . . ?
C5 O3 H3 121(6) . . ?
C6 O3 H3 118(5) . . ?
O3 C6 H6A 109.5 . . ?
O3 C6 H6B 109.5 . . ?
H6A C6 H6B 109.5 . . ?
O3 C6 H6C 109.5 . . ?
H6A C6 H6C 109.5 . . ?
H6B C6 H6C 109.5 . . ?
C7 O4 C7 113.4(3) . 2_655 ?
O4 C7 C8 107.6(2) . . ?
O4 C7 H7A 110.2 . . ?
C8 C7 H7A 110.2 . . ?
O4 C7 H7B 110.2 . . ?
C8 C7 H7B 110.2 . . ?
H7A C7 H7B 108.5 . . ?
O5 C8 C7 110.2(2) . . ?
O5 C8 H8A 109.6 . . ?
C7 C8 H8A 109.6 . . ?
O5 C8 H8B 109.6 . . ?
C7 C8 H8B 109.6 . . ?
H8A C8 H8B 108.1 . . ?
C9 O5 C8 116.7(2) . . ?
C9 O5 H5 113(2) . . ?
C8 O5 H5 115(2) . . ?
O5 C9 H9A 109.5 . . ?
O5 C9 H9B 109.5 . . ?
H9A C9 H9B 109.5 . . ?
O5 C9 H9C 109.5 . . ?
H9A C9 H9C 109.5 . . ?
H9B C9 H9C 109.5 . . ?

loop_
_geom_bond_atom_site_label_1
_geom_bond_atom_site_label_2
_geom_bond_distance
_geom_bond_site_symmetry_2
_geom_bond_publ_flag
Nb1 Cl2 2.3297(8) . ?
Nb1 Cl6 2.3355(8) . ?
Nb1 Cl1 2.3423(8) . ?
Nb1 Cl4 2.3471(8) . ?
Nb1 Cl5 2.3561(8) . ?
Nb1 Cl3 2.3769(8) . ?
Nb2 Cl9 2.3461(8) 5_667 ?
Nb2 Cl9 2.3462(8) . ?
Nb2 Cl7 2.3483(8) . ?
Nb2 Cl7 2.3483(7) 5_667 ?
Nb2 Cl8 2.3542(7) 5_667 ?
Nb2 Cl8 2.3542(7) . ?
C1 O1 1.447(3) . ?
C1 H1A 0.9800 . ?
C1 H1B 0.9800 . ?
C1 H1C 0.9800 . ?
O1 C2 1.457(3) . ?
C2 C3 1.495(4) . ?
C2 H2A 0.9900 . ?
C2 H2B 0.9900 . ?
C3 O2 1.422(3) . ?
C3 H3A 0.9900 . ?
C3 H3B 0.9900 . ?
O2 C4 1.422(3) . ?
C4 C5 1.491(4) . ?
C4 H4A 0.9900 . ?
C4 H4B 0.9900 . ?
C5 O3 1.444(3) . ?
C5 H5A 0.9900 . ?
C5 H5B 0.9900 . ?
O3 C6 1.446(3) . ?
O3 H3 0.845(10) . ?
C6 H6A 0.9800 . ?
C6 H6B 0.9800 . ?
C6 H6C 0.9800 . ?
O4 C7 1.423(3) . ?
O4 C7 1.423(3) 2_655 ?
C7 C8 1.499(4) . ?
C7 H7A 0.9900 . ?
C7 H7B 0.9900 . ?
C8 O5 1.460(3) . ?
C8 H8A 0.9900 . ?
C8 H8B 0.9900 . ?
O5 C9 1.453(3) . ?
O5 H5 0.853(10) . ?
C9 H9A 0.9800 . ?
C9 H9B 0.9800 . ?
C9 H9C 0.9800 . ?

loop_
_geom_hbond_atom_site_label_D
_geom_hbond_atom_site_label_H
_geom_hbond_atom_site_label_A
_geom_hbond_distance_DH
_geom_hbond_distance_HA
_geom_hbond_distance_DA
_geom_hbond_angle_DHA
_geom_hbond_site_symmetry_A
O3 H3 O3 0.845(10) 1.550(16) 2.388(4) 171(8) 2
O5 H5 O1 0.853(10) 1.561(10) 2.413(2) 177(3) .

loop_
_geom_torsion_atom_site_label_1
_geom_torsion_atom_site_label_2
_geom_torsion_atom_site_label_3
_geom_torsion_atom_site_label_4
_geom_torsion
_geom_torsion_site_symmetry_1
_geom_torsion_site_symmetry_2
_geom_torsion_site_symmetry_3
_geom_torsion_site_symmetry_4
_geom_torsion_publ_flag
C1 O1 C2 C3 89.0(3) . . . . ?
O1 C2 C3 O2 -69.5(3) . . . . ?
C2 C3 O2 C4 170.5(2) . . . . ?
C3 O2 C4 C5 -176.5(2) . . . . ?
O2 C4 C5 O3 -72.8(3) . . . . ?
C4 C5 O3 C6 178.0(2) . . . . ?
C7 O4 C7 C8 169.9(3) 2_655 . . . ?
O4 C7 C8 O5 -77.8(3) . . . . ?
C7 C8 O5 C9 84.5(3) . . . . ?
